data_2211172
loop_
_publ_author_name
'Zhang, Hai-Guang'
'Yu, Wen-Tao'
'Yan, Shi-Na'
'Cheng, Chao'
'Tao, Xu-Tang'

_publ_section_title
;
 <i>N</i>,<i>N</i>,<i>N</i>',<i>N</i>'-Tetraphenyl-1,1'-biphenyl-4,4'-diamine
;
_journal_coeditor_code RZ2078
_journal_issue 11
_journal_name_full 'Acta Crystallographica Section E'
_journal_page_first o5236
_journal_page_last o5238
_journal_paper_doi 10.1107/S1600536806042978
_journal_volume 62
_journal_year 2006
_chemical_formula_iupac 'C36 H28 N2'
_chemical_formula_moiety 'C36 H28 N2'
_chemical_formula_sum 'C36 H28 N2'
_chemical_formula_weight 488.60
_chemical_name_systematic
;
N,N,N',N'-Tetraphenyl-1,1'-biphenyl-4,4'-diamine
;
_space_group_IT_number 43
_symmetry_cell_setting orthorhombic
_symmetry_space_group_name_Hall 'F 2 -2d'
_symmetry_space_group_name_H-M 'F d d 2'
_atom_sites_solution_hydrogens geom
_atom_sites_solution_primary direct
_atom_sites_solution_secondary difmap
_audit_creation_method SHELXL97
_cell_angle_alpha 90.00
_cell_angle_beta 90.00
_cell_angle_gamma 90.00
_cell_formula_units_Z 8
_cell_length_a 16.389(2)
_cell_length_b 34.178(4)
_cell_length_c 9.729(2)
_cell_measurement_reflns_used 35
_cell_measurement_temperature 293(2)
_cell_measurement_theta_max 12.42
_cell_measurement_theta_min 4.98
_cell_volume 5449.6(15)
_computing_cell_refinement XSCANS
_computing_data_collection 'XSCANS (Bruker, 1996)'
_computing_data_reduction XSCANS
_computing_molecular_graphics SHELXTL
_computing_structure_refinement SHELXTL
_computing_structure_solution 'SHELXTL (Bruker, 1997)'
_diffrn_ambient_temperature 293(2)
_diffrn_measured_fraction_theta_full 1.000
_diffrn_measured_fraction_theta_max 1.000
_diffrn_measurement_device_type 'Bruker P4'
_diffrn_measurement_method \w
_diffrn_radiation_monochromator graphite
_diffrn_radiation_source 'fine-focus sealed tube'
_diffrn_radiation_type MoK\a
_diffrn_radiation_wavelength 0.71073
_diffrn_reflns_av_R_equivalents 0.0219
_diffrn_reflns_av_sigmaI/netI 0.0612
_diffrn_reflns_limit_h_max 1
_diffrn_reflns_limit_h_min -19
_diffrn_reflns_limit_k_max 1
_diffrn_reflns_limit_k_min -40
_diffrn_reflns_limit_l_max 1
_diffrn_reflns_limit_l_min -11
_diffrn_reflns_number 1614
_diffrn_reflns_theta_full 25.00
_diffrn_reflns_theta_max 25.00
_diffrn_reflns_theta_min 2.38
_diffrn_standards_decay_% 0.3
_diffrn_standards_interval_count 97
_diffrn_standards_number 3
_exptl_absorpt_coefficient_mu 0.069
_exptl_absorpt_correction_T_max 0.996
_exptl_absorpt_correction_T_min 0.967
_exptl_absorpt_correction_type psi-scan
_exptl_absorpt_process_details '(XSCANS; Bruker, 1996)'
_exptl_crystal_colour colourless
_exptl_crystal_density_diffrn 1.191
_exptl_crystal_density_method 'not measured'
_exptl_crystal_description plate
_exptl_crystal_F_000 2064
_exptl_crystal_size_max 0.40
_exptl_crystal_size_mid 0.37
_exptl_crystal_size_min 0.04
_refine_diff_density_max 0.238
_refine_diff_density_min -0.156
_refine_ls_extinction_coef 0.0014(3)
_refine_ls_extinction_expression Fc^*^=kFc[1+0.001xFc^2^\l^3^/sin(2\q)]^-1/4^
_refine_ls_extinction_method 'SHELXTL (Bruker, 1997)'
_refine_ls_goodness_of_fit_ref 1.028
_refine_ls_hydrogen_treatment constr
_refine_ls_matrix_type full
_refine_ls_number_parameters 171
_refine_ls_number_reflns 1283
_refine_ls_number_restraints 10
_refine_ls_restrained_S_all 1.024
_refine_ls_R_factor_all 0.1187
_refine_ls_R_factor_gt 0.0566
_refine_ls_shift/su_max 0.000
_refine_ls_shift/su_mean 0.000
_refine_ls_structure_factor_coef Fsqd
_refine_ls_weighting_details 'calc w = 1/[\s^2^(Fo^2^)+(0.0691P)^2^] where P=(Fo^2^+2Fc^2^)/3'
_refine_ls_weighting_scheme calc
_refine_ls_wR_factor_gt 0.1266
_refine_ls_wR_factor_ref 0.1581
_reflns_number_gt 684
_reflns_number_total 1283
_reflns_threshold_expression I>2\s(I)
_cod_data_source_file rz2078.cif
_cod_data_source_block I
_cod_depositor_comments
;
The following automatic conversions were performed:
'_symmetry_cell_setting' value 'Orthorhombic' changed to 'orthorhombic'
according to '/home/saulius/struct/CIF-dictionaries/cif_core.dic'
dictionary named 'cif_core.dic' version 2.4.1 from 2010-06-29.

Automatic conversion script
Id: cif_fix_enum 1527 2010-12-29 10:47:43Z saulius 

The following automatic conversions were performed:

'_symmetry_cell_setting' value 'Orthorhombic' changed to
'orthorhombic' according to
/home/saulius/struct/CIF-dictionaries/cif_core.dic dictionary named
'cif_core.dic' version 2.4.1 from 2010-06-29.

Automatic conversion script
Id: cif_fix_values 1715 2011-07-08 13:25:40Z adriana 
;
_cod_database_code 2211172
_cod_database_fobs_code 2211172

loop_
_symmetry_equiv_pos_as_xyz
'x, y, z'
'-x, -y, z'
'x+1/4, -y+1/4, z+1/4'
'-x+1/4, y+1/4, z+1/4'
'x, y+1/2, z+1/2'
'-x, -y+1/2, z+1/2'
'x+1/4, -y+3/4, z+3/4'
'-x+1/4, y+3/4, z+3/4'
'x+1/2, y, z+1/2'
'-x+1/2, -y, z+1/2'
'x+3/4, -y+1/4, z+3/4'
'-x+3/4, y+1/4, z+3/4'
'x+1/2, y+1/2, z'
'-x+1/2, -y+1/2, z'
'x+3/4, -y+3/4, z+1/4'
'-x+3/4, y+3/4, z+1/4'

loop_
_atom_site_type_symbol
_atom_site_label
_atom_site_fract_x
_atom_site_fract_y
_atom_site_fract_z
_atom_site_U_iso_or_equiv
_atom_site_adp_type
_atom_site_calc_flag
_atom_site_refinement_flags
_atom_site_occupancy
_atom_site_disorder_assembly
_atom_site_disorder_group
C C1 0.3929(4) 0.15762(17) 0.9364(14) 0.0589(16) Uani d . 1 . .
C C2 0.3283(4) 0.18197(17) 0.9065(14) 0.0726(19) Uani d . 1 . .
H H2 0.3175 0.1889 0.8159 0.087 Uiso calc R 1 . .
C C3 0.2800(4) 0.19601(18) 1.0107(15) 0.086(2) Uani d . 1 . .
H H3 0.2369 0.2128 0.9905 0.104 Uiso calc R 1 . .
C C4 0.2951(5) 0.1853(2) 1.1455(15) 0.093(3) Uani d . 1 . .
H H4 0.2611 0.1941 1.2156 0.112 Uiso calc R 1 . .
C C5 0.3605(5) 0.1618(2) 1.1750(14) 0.092(2) Uani d . 1 . .
H H5 0.3719 0.1552 1.2658 0.110 Uiso calc R 1 . .
C C6 0.4091(4) 0.14779(18) 1.0716(13) 0.0698(18) Uani d . 1 . .
H H6 0.4531 0.1316 1.0924 0.084 Uiso calc R 1 . .
C C13 0.4604(3) 0.10214(14) 0.8229(13) 0.0537(15) Uani d . 1 . .
C C14 0.3995(4) 0.07583(16) 0.8552(14) 0.073(2) Uani d . 1 . .
H H14 0.3477 0.0849 0.8782 0.087 Uiso calc R 1 . .
C C15 0.4149(3) 0.03622(15) 0.8534(13) 0.0651(19) Uani d . 1 . .
H H15 0.3732 0.0190 0.8766 0.078 Uiso calc R 1 . .
C C16 0.4919(3) 0.02113(14) 0.8174(13) 0.0533(14) Uani d . 1 . .
C C17 0.5510(4) 0.04814(15) 0.7829(13) 0.0558(16) Uani d . 1 . .
H H17 0.6022 0.0394 0.7554 0.067 Uiso calc R 1 . .
C C18 0.5359(3) 0.08803(15) 0.7882(13) 0.0568(16) Uani d . 1 . .
H H18 0.5776 0.1055 0.7679 0.068 Uiso calc R 1 . .
N N1 0.4442(3) 0.14303(12) 0.8302(12) 0.0634(14) Uani d . 1 . .
C C7 0.4838(3) 0.16951(14) 0.7413(13) 0.0614(18) Uani d D 1 C .
C C8 0.5099(4) 0.20580(14) 0.7885(11) 0.084(2) Uani d D 1 . .
H H8 0.5075 0.2136 0.8800 0.101 Uiso calc R 1 A 1
C C12 0.4971(4) 0.16093(19) 0.6044(12) 0.074(2) Uani d D 1 . .
H H12 0.4806 0.1359 0.5796 0.088 Uiso calc R 1 B 1
C C9 0.5401(9) 0.2291(4) 0.6830(7) 0.078(5) Uiso d PD 0.57(3) C 1
H H9 0.5525 0.2549 0.7061 0.094 Uiso calc PR 0.57(3) C 1
C C10 0.5539(10) 0.2186(4) 0.5470(9) 0.087(5) Uiso d PD 0.57(3) C 1
H H10 0.5797 0.2362 0.4885 0.104 Uiso calc PR 0.57(3) C 1
C C11 0.5301(9) 0.1823(4) 0.4963(9) 0.079(5) Uiso d PD 0.57(3) C 1
H H11 0.5353 0.1738 0.4059 0.095 Uiso calc PR 0.57(3) C 1
C C9' 0.5586(10) 0.2356(3) 0.7365(10) 0.074(6) Uiso d PD 0.43(3) C 2
H H9' 0.5811 0.2567 0.7837 0.089 Uiso calc PR 0.43(3) C 2
C C10' 0.5658(8) 0.2268(4) 0.5976(10) 0.047(5) Uiso d PD 0.43(3) C 2
H H10' 0.5882 0.2454 0.5389 0.056 Uiso calc PR 0.43(3) C 2
C C11' 0.5408(9) 0.1911(3) 0.5431(14) 0.062(5) Uiso d PD 0.43(3) C 2
H H11' 0.5556 0.1868 0.4520 0.074 Uiso calc PR 0.43(3) C 2

loop_
_atom_site_aniso_label
_atom_site_aniso_U_11
_atom_site_aniso_U_22
_atom_site_aniso_U_33
_atom_site_aniso_U_12
_atom_site_aniso_U_13
_atom_site_aniso_U_23
C1 0.067(4) 0.049(3) 0.061(4) 0.002(3) 0.015(4) -0.003(3)
C2 0.082(4) 0.057(4) 0.078(5) 0.014(3) 0.002(4) -0.008(4)
C3 0.086(5) 0.056(4) 0.118(7) 0.015(4) 0.018(5) -0.022(5)
C4 0.115(7) 0.079(5) 0.086(6) -0.004(5) 0.036(5) -0.026(5)
C5 0.121(6) 0.087(5) 0.066(5) -0.012(5) 0.020(5) -0.009(5)
C6 0.074(4) 0.062(4) 0.073(5) 0.003(3) 0.010(4) -0.003(4)
C13 0.067(4) 0.036(3) 0.058(4) 0.003(3) 0.002(4) 0.005(3)
C14 0.060(4) 0.046(3) 0.113(6) 0.003(3) 0.013(4) -0.003(4)
C15 0.062(4) 0.042(3) 0.092(5) -0.003(3) 0.011(4) 0.004(3)
C16 0.054(3) 0.042(3) 0.064(4) -0.005(3) 0.006(4) 0.000(3)
C17 0.061(3) 0.043(3) 0.063(4) 0.009(3) 0.008(3) 0.004(3)
C18 0.059(3) 0.045(3) 0.066(4) -0.002(3) 0.017(3) 0.009(3)
N1 0.081(3) 0.039(2) 0.070(3) 0.007(2) 0.027(3) -0.002(3)
C7 0.056(4) 0.054(4) 0.075(5) 0.012(3) 0.011(4) 0.017(4)
C8 0.088(5) 0.056(4) 0.107(6) -0.009(4) 0.008(5) -0.003(4)
C12 0.066(4) 0.074(4) 0.081(5) 0.016(4) 0.019(4) 0.024(4)

loop_
_atom_type_symbol
_atom_type_description
_atom_type_scat_dispersion_real
_atom_type_scat_dispersion_imag
_atom_type_scat_source
C C 0.0033 0.0000 'International Tables Vol C Tables 4.2.6.8 and 6.1.1.4'
H H 0.0000 0.0000 'International Tables Vol C Tables 4.2.6.8 and 6.1.1.4'
N N 0.0061 0.0000 'International Tables Vol C Tables 4.2.6.8 and 6.1.1.4'

loop_
_geom_angle_atom_site_label_1
_geom_angle_atom_site_label_2
_geom_angle_atom_site_label_3
_geom_angle_site_symmetry_3
_geom_angle
_geom_angle_publ_flag
C2 C1 C6 . 119.6(6) ?
C2 C1 N1 . 120.9(6) ?
C6 C1 N1 . 119.5(6) ?
C3 C2 C1 . 120.0(7) ?
C3 C2 H2 . 120.0 ?
C1 C2 H2 . 120.0 ?
C2 C3 C4 . 120.3(7) ?
C2 C3 H3 . 119.9 ?
C4 C3 H3 . 119.9 ?
C5 C4 C3 . 119.6(8) ?
C5 C4 H4 . 120.2 ?
C3 C4 H4 . 120.2 ?
C6 C5 C4 . 120.4(8) ?
C6 C5 H5 . 119.8 ?
C4 C5 H5 . 119.8 ?
C5 C6 C1 . 120.2(7) ?
C5 C6 H6 . 119.9 ?
C1 C6 H6 . 119.9 ?
C18 C13 C14 . 118.7(5) ?
C18 C13 N1 . 121.7(5) ?
C14 C13 N1 . 119.6(5) ?
C15 C14 C13 . 120.3(5) ?
C15 C14 H14 . 119.8 ?
C13 C14 H14 . 119.8 ?
C14 C15 C16 . 121.9(5) ?
C14 C15 H15 . 119.1 ?
C16 C15 H15 . 119.1 ?
C17 C16 C15 . 116.4(5) ?
C17 C16 C16 2_655 122.0(6) ?
C15 C16 C16 2_655 121.5(6) ?
C16 C17 C18 . 121.5(5) ?
C16 C17 H17 . 119.2 ?
C18 C17 H17 . 119.2 ?
C13 C18 C17 . 121.1(5) ?
C13 C18 H18 . 119.4 ?
C17 C18 H18 . 119.4 ?
C7 N1 C1 . 119.5(5) yes
C7 N1 C13 . 120.9(5) yes
C1 N1 C13 . 119.4(5) yes
C12 C7 C8 . 117.3(6) ?
C12 C7 N1 . 121.8(5) ?
C8 C7 N1 . 120.8(6) ?
C9' C8 C7 . 135.3(9) ?
C7 C8 C9 . 112.2(10) ?
C9' C8 H8 . 99.4 ?
C7 C8 H8 . 123.9 ?
C9 C8 H8 . 123.9 ?
C7 C12 C11 . 132.8(9) ?
C7 C12 C11' . 109.7(10) ?
C7 C12 H12 . 113.6 ?
C11 C12 H12 . 113.6 ?
C11' C12 H12 . 136.2 ?
C10 C9 C8 . 127.7(13) ?
C10 C9 H9 . 116.2 ?
C8 C9 H9 . 116.2 ?
C11 C10 C9 . 121.6(12) ?
C11 C10 H10 . 119.2 ?
C9 C10 H10 . 119.2 ?
C10 C11 C12 . 108.0(10) ?
C10 C11 H11 . 126.0 ?
C12 C11 H11 . 126.0 ?
C8 C9' C10' . 104.0(11) ?
C8 C9' H9' . 128.0 ?
C10' C9' H9' . 128.0 ?
C9' C10' C11' . 122.5(12) ?
C9' C10' H10' . 118.7 ?
C11' C10' H10' . 118.7 ?
C10' C11' C12 . 129.6(13) ?
C10' C11' H11' . 115.2 ?
C12 C11' H11' . 115.2 ?

loop_
_geom_bond_atom_site_label_1
_geom_bond_atom_site_label_2
_geom_bond_site_symmetry_2
_geom_bond_distance
_geom_bond_publ_flag
C1 C2 . 1.378(8) ?
C1 C6 . 1.384(9) ?
C1 N1 . 1.421(7) yes
C2 C3 . 1.372(9) ?
C2 H2 . 0.9300 ?
C3 C4 . 1.384(11) ?
C3 H3 . 0.9300 ?
C4 C5 . 1.372(10) ?
C4 H4 . 0.9300 ?
C5 C6 . 1.369(9) ?
C5 H5 . 0.9300 ?
C6 H6 . 0.9300 ?
C13 C18 . 1.370(7) ?
C13 C14 . 1.379(7) ?
C13 N1 . 1.424(6) yes
C14 C15 . 1.377(7) ?
C14 H14 . 0.9300 ?
C15 C16 . 1.407(7) ?
C15 H15 . 0.9300 ?
C16 C17 . 1.380(7) ?
C16 C16 2_655 1.469(9) yes
C17 C18 . 1.387(7) ?
C17 H17 . 0.9300 ?
C18 H18 . 0.9300 ?
N1 C7 . 1.411(7) yes
C7 C12 . 1.381(17) ?
C7 C8 . 1.390(8) ?
C8 C9' . 1.3897(11) ?
C8 C9 . 1.3907(11) ?
C8 H8 . 0.9300 ?
C12 C11 . 1.3899(11) ?
C12 C11' . 1.3906(11) ?
C12 H12 . 0.9300 ?
C9 C10 . 1.3903(11) ?
C9 H9 . 0.9300 ?
C10 C11 . 1.3898(11) ?
C10 H10 . 0.9300 ?
C11 H11 . 0.9300 ?
C9' C10' . 1.3898(11) ?
C9' H9' . 0.9300 ?
C10' C11' . 1.3902(11) ?
C10' H10' . 0.9300 ?
C11' H11' . 0.9300 ?

loop_
_geom_torsion_atom_site_label_1
_geom_torsion_atom_site_label_2
_geom_torsion_atom_site_label_3
_geom_torsion_atom_site_label_4
_geom_torsion
_geom_torsion_publ_flag
C6 C1 C2 C3 -0.6(9) ?
N1 C1 C2 C3 -179.5(6) ?
C1 C2 C3 C4 -1.0(10) ?
C2 C3 C4 C5 2.4(11) ?
C3 C4 C5 C6 -2.1(12) ?
C4 C5 C6 C1 0.5(10) ?
C2 C1 C6 C5 0.9(9) ?
N1 C1 C6 C5 179.7(6) ?
C18 C13 C14 C15 0.5(10) ?
N1 C13 C14 C15 -177.7(6) ?
C13 C14 C15 C16 -0.8(11) ?
C14 C15 C16 C17 -0.5(10) ?
C15 C16 C17 C18 2.2(9) ?
C14 C13 C18 C17 1.1(10) ?
N1 C13 C18 C17 179.3(12) ?
C16 C17 C18 C13 -2.6(10) ?
C2 C1 N1 C7 56.2(8) yes
C6 C1 N1 C7 -122.6(6) yes
C2 C1 N1 C13 -129.3(6) yes
C6 C1 N1 C13 51.9(8) yes
C18 C13 N1 C7 33.1(9) yes
C14 C13 N1 C7 -148.7(6) yes
C18 C13 N1 C1 -141.3(6) yes
C14 C13 N1 C1 36.9(9) yes
C1 N1 C7 C12 -145.3(6) yes
C13 N1 C7 C12 40.3(8) yes
C1 N1 C7 C8 33.5(9) yes
C13 N1 C7 C8 -140.9(6) yes
C12 C7 C8 C9' -11.3(16) ?
N1 C7 C8 C9' 169.8(13) ?
C12 C7 C8 C9 4.9(10) ?
N1 C7 C8 C9 -173.9(8) ?
C8 C7 C12 C11 -2.7(13) ?
N1 C7 C12 C11 176.2(10) ?
C8 C7 C12 C11' 4.2(10) ?
N1 C7 C12 C11' -176.9(9) ?
C9' C8 C9 C10 147(3) ?
C7 C8 C9 C10 -7.4(17) ?
C8 C9 C10 C11 7(2) ?
C9 C10 C11 C12 -2.9(17) ?
C7 C12 C11 C10 1.4(16) ?
C11' C12 C11 C10 -15(2) ?
C7 C8 C9' C10' 14(2) ?
C9 C8 C9' C10' -21.4(15) ?
C8 C9' C10' C11' -11(2) ?
C9' C10' C11' C12 9(2) ?
C7 C12 C11' C10' -4.2(19) ?
C11 C12 C11' C10' 163(4) ?
